data_4312104
loop_
_publ_author_name
'Marisa C. Buzzeo'
'Amber H. Iqbal'
'Charli M. Long'
'David Millar'
'Sonal Patel'
'Matthew A. Pellow'
'Sahar A. Saddoughi'
'Abigail L. Smenton'
'John F. C. Turner'
'Jay D. Wadhawan'
'Richard G. Compton'
'James A. Golen'
'Arnold L. Rheingold'
'Linda H. Doerrer'

_publ_contact_author_address
;                                                                               
Barnard College, Chemistry Department                                           
3009 Broadway                                                                   
New York, NY, 10027                                                             
;
_publ_contact_author_email ' ldoerrer@barnard.edu '
_publ_contact_author_fax ' 212-854-2310 '
_publ_contact_author_name 'Linda H. Doerrer'
_publ_contact_author_phone ' 212-854-2074 '
_publ_section_title
;
 Homoleptic Cobalt and Copper Phenolate A2[M(OAr)4] Compounds: The Effect
 of Phenoxide Fluorination
;
_journal_name_full 'Inorganic Chemistry'
_journal_page_first 7709
_journal_page_last 7725
_journal_paper_doi 10.1021/ic0493954
_journal_volume 43
_journal_year 2004
_chemical_formula_sum 'C36 H32 Cu F20 N2 O4'
_chemical_formula_weight 1000.18
_chemical_name_systematic
; 
 ? 
;
_space_group_IT_number 14
_symmetry_cell_setting monoclinic
_symmetry_space_group_name_Hall '-P 2ybc'
_symmetry_space_group_name_H-M 'P 1 21/c 1'
_atom_sites_solution_hydrogens geom
_atom_sites_solution_primary direct
_atom_sites_solution_secondary difmap
_audit_creation_method SHELXL-97
_cell_angle_alpha 90.00
_cell_angle_beta 114.2820(10)
_cell_angle_gamma 90.00
_cell_formula_units_Z 2
_cell_length_a 12.5488(7)
_cell_length_b 12.4550(7)
_cell_length_c 14.0038(8)
_cell_measurement_reflns_used 9231
_cell_measurement_temperature 218(2)
_cell_measurement_theta_max 28.23
_cell_measurement_theta_min 2.42
_cell_volume 1995.1(2)
_computing_cell_refinement 'Bruker SMART'
_computing_data_collection 'Bruker SMART'
_computing_data_reduction 'Bruker SAINT'
_computing_molecular_graphics 'Bruker SHELXTL'
_computing_publication_material 'Bruker SHELXTL'
_computing_structure_refinement 'SHELXL-97 (Sheldrick, 1997)'
_computing_structure_solution 'SHELXS-97 (Sheldrick, 1990)'
_diffrn_ambient_temperature 218(2)
_diffrn_measured_fraction_theta_full 0.961
_diffrn_measured_fraction_theta_max 0.961
_diffrn_measurement_device_type 'CCD area detector'
_diffrn_measurement_method 'phi and omega scans'
_diffrn_radiation_monochromator graphite
_diffrn_radiation_source 'fine-focus sealed tube'
_diffrn_radiation_type MoK\a
_diffrn_radiation_wavelength 0.71073
_diffrn_reflns_av_R_equivalents 0.0242
_diffrn_reflns_av_sigmaI/netI 0.0253
_diffrn_reflns_limit_h_max 16
_diffrn_reflns_limit_h_min -16
_diffrn_reflns_limit_k_max 16
_diffrn_reflns_limit_k_min -16
_diffrn_reflns_limit_l_max 18
_diffrn_reflns_limit_l_min -18
_diffrn_reflns_number 14444
_diffrn_reflns_theta_full 28.26
_diffrn_reflns_theta_max 28.26
_diffrn_reflns_theta_min 2.28
_exptl_absorpt_coefficient_mu 0.683
_exptl_absorpt_correction_T_max 1.000
_exptl_absorpt_correction_T_min 0.816
_exptl_absorpt_correction_type multi-scan
_exptl_absorpt_process_details SADABS
_exptl_crystal_colour Green
_exptl_crystal_density_diffrn 1.665
_exptl_crystal_density_meas 0
_exptl_crystal_density_method 'not measured'
_exptl_crystal_description Block
_exptl_crystal_F_000 1006
_exptl_crystal_size_max 0.35
_exptl_crystal_size_mid 0.25
_exptl_crystal_size_min 0.20
_refine_diff_density_max 0.495
_refine_diff_density_min -0.435
_refine_diff_density_rms 0.064
_refine_ls_extinction_method none
_refine_ls_goodness_of_fit_ref 1.035
_refine_ls_hydrogen_treatment mixed
_refine_ls_matrix_type full
_refine_ls_number_parameters 350
_refine_ls_number_reflns 4751
_refine_ls_number_restraints 0
_refine_ls_restrained_S_all 1.035
_refine_ls_R_factor_all 0.0399
_refine_ls_R_factor_gt 0.0347
_refine_ls_shift/su_max 0.000
_refine_ls_shift/su_mean 0.000
_refine_ls_structure_factor_coef Fsqd
_refine_ls_weighting_details 'calc w=1/[\s^2^(Fo^2^)+(0.0656P)^2^+0.1665P] where P=(Fo^2^+2Fc^2^)/3'
_refine_ls_weighting_scheme calc
_refine_ls_wR_factor_gt 0.0958
_refine_ls_wR_factor_ref 0.0997
_reflns_number_gt 4138
_reflns_number_total 4751
_reflns_threshold_expression >2sigma(I)
_cod_data_source_file ic0493954si20040508_091953_06.cif
_cod_data_source_block Compound5
_cod_depositor_comments
;
The following automatic conversions were performed:
'_symmetry_cell_setting' value 'Monoclinic' changed to 'monoclinic'
according to '/home/saulius/struct/CIF-dictionaries/cif_core.dic'
dictionary named 'cif_core.dic' version 2.4.1 from
2010-06-29.

'_exptl_absorpt_correction_type' value 'Multi-scan' changed
to 'multi-scan' according to
'/home/saulius/struct/CIF-dictionaries/cif_core.dic' dictionary named
'cif_core.dic' version 2.4.1 from 2010-06-29.

Automatic conversion script
Id: cif_fix_enum 1527 2010-12-29 10:47:43Z saulius 
;
_cod_original_cell_volume 1995.10(19)
_cod_database_code 4312104

loop_
_symmetry_equiv_pos_as_xyz
'x, y, z'
'-x, y+1/2, -z+1/2'
'-x, -y, -z'
'x, -y-1/2, z-1/2'

loop_
_atom_site_label
_atom_site_type_symbol
_atom_site_fract_x
_atom_site_fract_y
_atom_site_fract_z
_atom_site_U_iso_or_equiv
_atom_site_adp_type
_atom_site_occupancy
_atom_site_symmetry_multiplicity
_atom_site_calc_flag
_atom_site_refinement_flags
_atom_site_disorder_assembly
_atom_site_disorder_group
Cu1 Cu 0.5000 1.0000 0.5000 0.03098(9) Uani 1 2 d S . .
O1 O 0.52991(9) 0.91089(9) 0.40188(8) 0.0412(3) Uani 1 1 d . . .
O2 O 0.34873(10) 1.02189(9) 0.38657(9) 0.0417(3) Uani 1 1 d . . .
C1 C 0.63251(13) 0.89773(13) 0.39913(11) 0.0351(3) Uani 1 1 d . . .
C2 C 0.67460(14) 0.79545(12) 0.39184(11) 0.0372(3) Uani 1 1 d . . .
C3 C 0.78341(14) 0.77883(13) 0.39233(12) 0.0397(3) Uani 1 1 d . . .
C4 C 0.85479(14) 0.86360(14) 0.39737(12) 0.0422(4) Uani 1 1 d . . .
C5 C 0.81595(15) 0.96624(14) 0.40174(13) 0.0420(3) Uani 1 1 d . . .
C6 C 0.70713(15) 0.98176(12) 0.40229(12) 0.0388(3) Uani 1 1 d . . .
C7 C 0.29140(12) 1.11292(13) 0.37171(11) 0.0362(3) Uani 1 1 d . . .
C8 C 0.34303(14) 1.21310(14) 0.37815(13) 0.0419(3) Uani 1 1 d . . .
C9 C 0.28420(18) 1.30833(15) 0.36720(14) 0.0496(4) Uani 1 1 d . . .
C10 C 0.16626(17) 1.30723(16) 0.34601(15) 0.0527(4) Uani 1 1 d . . .
C11 C 0.11131(15) 1.21087(16) 0.33597(14) 0.0481(4) Uani 1 1 d . . .
C12 C 0.17137(13) 1.11594(14) 0.34873(11) 0.0405(3) Uani 1 1 d . . .
F1 F 0.60794(9) 0.70956(8) 0.38782(9) 0.0510(3) Uani 1 1 d . . .
F2 F 0.82026(10) 0.67803(8) 0.38855(9) 0.0546(3) Uani 1 1 d . . .
F3 F 0.96017(9) 0.84721(10) 0.39626(9) 0.0588(3) Uani 1 1 d . . .
F4 F 0.88299(10) 1.05047(10) 0.40504(10) 0.0620(3) Uani 1 1 d . . .
F5 F 0.67293(10) 1.08314(8) 0.40864(9) 0.0541(3) Uani 1 1 d . . .
F6 F 0.45853(9) 1.21701(9) 0.39979(9) 0.0574(3) Uani 1 1 d . . .
F7 F 0.33920(13) 1.40236(10) 0.37632(11) 0.0752(4) Uani 1 1 d . . .
F8 F 0.10799(13) 1.40005(11) 0.33506(11) 0.0790(4) Uani 1 1 d . . .
F9 F -0.00331(10) 1.20872(11) 0.31459(11) 0.0724(4) Uani 1 1 d . . .
F10 F 0.11431(9) 1.02345(10) 0.34221(9) 0.0553(3) Uani 1 1 d . . .
N1 N 0.30329(11) 0.85751(10) 0.22977(10) 0.0357(3) Uani 1 1 d . . .
C13 C 0.29846(18) 0.74881(15) 0.27422(15) 0.0487(4) Uani 1 1 d . . .
C14 C 0.2680(3) 0.7532(2) 0.36697(18) 0.0667(6) Uani 1 1 d . . .
C15 C 0.37604(15) 0.85439(14) 0.16781(14) 0.0424(3) Uani 1 1 d . . .
C16 C 0.3961(2) 0.9638(2) 0.1340(2) 0.0610(5) Uani 1 1 d . . .
C17 C 0.18457(15) 0.90553(16) 0.17078(14) 0.0457(4) Uani 1 1 d . . .
C18 C 0.11786(19) 0.8573(2) 0.06376(16) 0.0625(5) Uani 1 1 d . . .
H1 H 0.3372(16) 0.8946(15) 0.2779(15) 0.039(5) Uiso 1 1 d . . .
H13A H 0.2452(18) 0.7065(16) 0.2182(17) 0.050(5) Uiso 1 1 d . . .
H13B H 0.375(2) 0.7219(19) 0.295(2) 0.072(7) Uiso 1 1 d . . .
H14A H 0.322(3) 0.789(2) 0.420(3) 0.097(10) Uiso 1 1 d . . .
H14B H 0.274(2) 0.676(2) 0.397(2) 0.083(8) Uiso 1 1 d . . .
H14C H 0.193(3) 0.778(2) 0.348(2) 0.082(9) Uiso 1 1 d . . .
H15A H 0.4465(18) 0.8201(17) 0.2132(15) 0.051(5) Uiso 1 1 d . . .
H15B H 0.3363(18) 0.8030(16) 0.1086(16) 0.046(5) Uiso 1 1 d . . .
H16A H 0.325(3) 0.9970(17) 0.085(2) 0.067(7) Uiso 1 1 d . . .
H16B H 0.437(3) 1.013(2) 0.197(2) 0.082(9) Uiso 1 1 d . . .
H16C H 0.444(2) 0.958(2) 0.102(2) 0.081(7) Uiso 1 1 d . . .
H17A H 0.1422(17) 0.8928(16) 0.2127(15) 0.053(5) Uiso 1 1 d . . .
H17B H 0.197(2) 0.9778(18) 0.1655(17) 0.053(6) Uiso 1 1 d . . .
H18A H 0.153(2) 0.8764(19) 0.0155(19) 0.067(6) Uiso 1 1 d . . .
H18B H 0.041(3) 0.890(2) 0.042(2) 0.086(8) Uiso 1 1 d . . .
H18C H 0.115(3) 0.785(3) 0.068(3) 0.100(11) Uiso 1 1 d . . .

loop_
_atom_site_aniso_label
_atom_site_aniso_U_11
_atom_site_aniso_U_22
_atom_site_aniso_U_33
_atom_site_aniso_U_23
_atom_site_aniso_U_13
_atom_site_aniso_U_12
Cu1 0.02826(14) 0.03136(15) 0.03129(14) -0.00594(9) 0.01020(10) -0.00066(9)
O1 0.0347(5) 0.0459(6) 0.0415(6) -0.0141(5) 0.0141(4) 0.0012(5)
O2 0.0332(5) 0.0454(6) 0.0386(6) -0.0103(5) 0.0067(4) 0.0049(5)
C1 0.0370(7) 0.0379(8) 0.0274(6) -0.0047(5) 0.0103(6) 0.0035(6)
C2 0.0409(8) 0.0353(8) 0.0325(7) -0.0064(6) 0.0121(6) -0.0003(6)
C3 0.0435(8) 0.0389(8) 0.0331(7) -0.0050(6) 0.0120(6) 0.0103(6)
C4 0.0365(8) 0.0542(10) 0.0366(7) -0.0004(7) 0.0157(6) 0.0069(7)
C5 0.0456(9) 0.0416(8) 0.0394(8) 0.0037(7) 0.0181(7) -0.0029(7)
C6 0.0458(9) 0.0335(8) 0.0366(8) 0.0002(6) 0.0165(7) 0.0056(6)
C7 0.0315(7) 0.0463(8) 0.0279(6) -0.0029(6) 0.0094(5) 0.0044(6)
C8 0.0357(8) 0.0522(10) 0.0383(8) 0.0053(7) 0.0157(6) 0.0018(7)
C9 0.0571(10) 0.0467(10) 0.0466(9) 0.0089(7) 0.0229(8) 0.0014(8)
C10 0.0559(11) 0.0558(11) 0.0478(10) 0.0127(8) 0.0228(8) 0.0229(9)
C11 0.0356(8) 0.0656(12) 0.0425(8) 0.0026(8) 0.0153(7) 0.0128(8)
C12 0.0333(7) 0.0522(9) 0.0339(7) -0.0042(6) 0.0117(6) 0.0009(7)
F1 0.0495(6) 0.0370(5) 0.0630(6) -0.0124(4) 0.0197(5) -0.0071(4)
F2 0.0550(6) 0.0419(5) 0.0622(6) -0.0102(5) 0.0193(5) 0.0149(5)
F3 0.0418(5) 0.0760(8) 0.0620(6) -0.0024(5) 0.0249(5) 0.0079(5)
F4 0.0585(7) 0.0528(7) 0.0799(8) 0.0094(6) 0.0339(6) -0.0081(5)
F5 0.0659(7) 0.0320(5) 0.0670(6) 0.0022(4) 0.0301(5) 0.0081(4)
F6 0.0391(5) 0.0660(7) 0.0701(7) 0.0042(5) 0.0254(5) -0.0056(5)
F7 0.0875(9) 0.0475(7) 0.0947(9) 0.0143(6) 0.0415(8) -0.0044(6)
F8 0.0856(9) 0.0631(8) 0.0898(9) 0.0174(7) 0.0377(7) 0.0371(7)
F9 0.0370(6) 0.0938(10) 0.0858(9) -0.0013(7) 0.0249(6) 0.0181(6)
F10 0.0387(5) 0.0611(6) 0.0640(7) -0.0154(5) 0.0190(5) -0.0109(5)
N1 0.0380(7) 0.0332(6) 0.0330(6) -0.0083(5) 0.0118(5) -0.0069(5)
C13 0.0549(10) 0.0399(9) 0.0473(9) 0.0009(7) 0.0169(8) -0.0077(8)
C14 0.0780(16) 0.0724(15) 0.0488(11) 0.0002(10) 0.0251(11) -0.0270(13)
C15 0.0417(8) 0.0442(9) 0.0434(8) -0.0026(7) 0.0196(7) 0.0011(7)
C16 0.0596(12) 0.0595(12) 0.0730(14) 0.0108(11) 0.0365(12) -0.0045(10)
C17 0.0424(9) 0.0459(10) 0.0490(9) -0.0022(7) 0.0192(7) 0.0035(7)
C18 0.0444(11) 0.0841(17) 0.0470(10) -0.0027(10) 0.0067(8) -0.0046(10)

loop_
_atom_type_symbol
_atom_type_description
_atom_type_scat_dispersion_real
_atom_type_scat_dispersion_imag
_atom_type_scat_source
C C 0.0033 0.0016 'International Tables Vol C Tables 4.2.6.8 and 6.1.1.4'
H H 0.0000 0.0000 'International Tables Vol C Tables 4.2.6.8 and 6.1.1.4'
N N 0.0061 0.0033 'International Tables Vol C Tables 4.2.6.8 and 6.1.1.4'
O O 0.0106 0.0060 'International Tables Vol C Tables 4.2.6.8 and 6.1.1.4'
F F 0.0171 0.0103 'International Tables Vol C Tables 4.2.6.8 and 6.1.1.4'
Cu Cu 0.3201 1.2651 'International Tables Vol C Tables 4.2.6.8 and 6.1.1.4'

loop_
_geom_angle_atom_site_label_1
_geom_angle_atom_site_label_2
_geom_angle_atom_site_label_3
_geom_angle
_geom_angle_site_symmetry_1
_geom_angle_site_symmetry_3
_geom_angle_publ_flag
O1 Cu1 O1 180.0 . 3_676 ?
O1 Cu1 O2 84.73(5) . . ?
O1 Cu1 O2 95.27(5) 3_676 . ?
O1 Cu1 O2 95.27(5) . 3_676 ?
O1 Cu1 O2 84.73(5) 3_676 3_676 ?
O2 Cu1 O2 180.0 . 3_676 ?
C1 O1 Cu1 125.13(9) . . ?
C7 O2 Cu1 122.83(9) . . ?
O1 C1 C6 124.01(14) . . ?
O1 C1 C2 121.31(14) . . ?
C6 C1 C2 114.68(13) . . ?
F1 C2 C3 118.59(13) . . ?
F1 C2 C1 118.72(14) . . ?
C3 C2 C1 122.65(14) . . ?
F2 C3 C4 119.59(14) . . ?
F2 C3 C2 119.70(15) . . ?
C4 C3 C2 120.72(14) . . ?
F3 C4 C3 120.58(15) . . ?
F3 C4 C5 120.58(16) . . ?
C3 C4 C5 118.83(14) . . ?
F4 C5 C4 120.11(15) . . ?
F4 C5 C6 120.02(16) . . ?
C4 C5 C6 119.88(15) . . ?
F5 C6 C5 118.25(15) . . ?
F5 C6 C1 118.53(14) . . ?
C5 C6 C1 123.19(15) . . ?
O2 C7 C8 123.64(14) . . ?
O2 C7 C12 121.68(15) . . ?
C8 C7 C12 114.67(14) . . ?
F6 C8 C9 118.11(16) . . ?
F6 C8 C7 118.27(14) . . ?
C9 C8 C7 123.58(15) . . ?
F7 C9 C8 120.87(17) . . ?
F7 C9 C10 119.53(17) . . ?
C8 C9 C10 119.60(17) . . ?
F8 C10 C11 121.21(18) . . ?
F8 C10 C9 119.99(19) . . ?
C11 C10 C9 118.80(16) . . ?
F9 C11 C10 119.38(16) . . ?
F9 C11 C12 119.45(17) . . ?
C10 C11 C12 121.17(16) . . ?
F10 C12 C11 118.82(14) . . ?
F10 C12 C7 119.02(15) . . ?
C11 C12 C7 122.13(16) . . ?
C15 N1 C17 113.32(13) . . ?
C15 N1 C13 110.79(13) . . ?
C17 N1 C13 112.82(14) . . ?
C15 N1 H1 105.6(13) . . ?
C17 N1 H1 107.7(14) . . ?
C13 N1 H1 106.0(13) . . ?
C14 C13 N1 113.23(18) . . ?
C14 C13 H13A 113.0(12) . . ?
N1 C13 H13A 106.9(12) . . ?
C14 C13 H13B 109.7(16) . . ?
N1 C13 H13B 103.7(15) . . ?
H13A C13 H13B 109.8(19) . . ?
C13 C14 H14A 111.7(19) . . ?
C13 C14 H14B 108.3(14) . . ?
H14A C14 H14B 103(2) . . ?
C13 C14 H14C 111.0(18) . . ?
H14A C14 H14C 114(3) . . ?
H14B C14 H14C 109(2) . . ?
N1 C15 C16 112.44(15) . . ?
N1 C15 H15A 104.2(12) . . ?
C16 C15 H15A 112.9(12) . . ?
N1 C15 H15B 106.4(11) . . ?
C16 C15 H15B 114.3(11) . . ?
H15A C15 H15B 106.0(16) . . ?
C15 C16 H16A 112.9(14) . . ?
C15 C16 H16B 111.4(16) . . ?
H16A C16 H16B 110(2) . . ?
C15 C16 H16C 108.4(19) . . ?
H16A C16 H16C 107(2) . . ?
H16B C16 H16C 106(2) . . ?
N1 C17 C18 114.11(16) . . ?
N1 C17 H17A 105.8(12) . . ?
C18 C17 H17A 108.9(12) . . ?
N1 C17 H17B 105.5(14) . . ?
C18 C17 H17B 110.6(14) . . ?
H17A C17 H17B 111.8(18) . . ?
C17 C18 H18A 111.4(14) . . ?
C17 C18 H18B 102.6(16) . . ?
H18A C18 H18B 111(2) . . ?
C17 C18 H18C 111(2) . . ?
H18A C18 H18C 109(3) . . ?
H18B C18 H18C 112(3) . . ?

loop_
_geom_bond_atom_site_label_1
_geom_bond_atom_site_label_2
_geom_bond_distance
_geom_bond_site_symmetry_2
_geom_bond_publ_flag
Cu1 O1 1.9195(10) . ?
Cu1 O1 1.9195(10) 3_676 ?
Cu1 O2 1.9290(11) . ?
Cu1 O2 1.9290(11) 3_676 ?
O1 C1 1.3141(18) . ?
O2 C7 1.3128(19) . ?
C1 C6 1.393(2) . ?
C1 C2 1.399(2) . ?
C2 F1 1.3449(18) . ?
C2 C3 1.378(2) . ?
C3 F2 1.3463(17) . ?
C3 C4 1.368(2) . ?
C4 F3 1.3444(17) . ?
C4 C5 1.378(2) . ?
C5 F4 1.334(2) . ?
C5 C6 1.382(2) . ?
C6 F5 1.3482(17) . ?
C7 C8 1.392(2) . ?
C7 C12 1.405(2) . ?
C8 F6 1.3542(18) . ?
C8 C9 1.372(2) . ?
C9 F7 1.339(2) . ?
C9 C10 1.385(3) . ?
C10 F8 1.343(2) . ?
C10 C11 1.362(3) . ?
C11 F9 1.344(2) . ?
C11 C12 1.374(2) . ?
C12 F10 1.340(2) . ?
N1 C15 1.4965(19) . ?
N1 C17 1.499(2) . ?
N1 C13 1.502(2) . ?
N1 H1 0.78(2) . ?
C13 C14 1.498(3) . ?
C13 H13A 0.95(2) . ?
C13 H13B 0.95(3) . ?
C14 H14A 0.89(3) . ?
C14 H14B 1.04(3) . ?
C14 H14C 0.92(3) . ?
C15 C16 1.498(3) . ?
C15 H15A 0.95(2) . ?
C15 H15B 1.00(2) . ?
C16 H16A 0.96(3) . ?
C16 H16B 1.02(3) . ?
C16 H16C 0.88(3) . ?
C17 C18 1.508(3) . ?
C17 H17A 0.95(2) . ?
C17 H17B 0.92(2) . ?
C18 H18A 0.98(2) . ?
C18 H18B 0.97(3) . ?
C18 H18C 0.90(3) . ?
